data_7049705
loop_
_publ_author_name
'Rodr\'iguez Arce, Esteban'
'Putzu, Eugenia'
'Lapier, Michel'
'Maya, Juan Diego'
'Olea Azar, Claudio'
'Echeverr\'ia, Gustavo A'
'Piro, Oscar E.'
'Medeiros, Andrea'
'Sardi, Florencia'
'Comini, Marcelo'
'Risi, Gast\'on'
'Salinas, Gustavo'
'Correia, Isabel'
'Pessoa, Jo\~ao Costa'
'Otero, Luc\'ia'
'Gambino, Dinorah'

_publ_section_title
;
 New heterobimetallic ferrocenyl derivatives are promising
 antitrypanosomal agents.
;
_journal_issue 22
_journal_name_full 'Dalton transactions (Cambridge, England : 2003)'
_journal_page_first 7644
_journal_page_last 7658
_journal_paper_doi 10.1039/c9dt01317b
_journal_volume 48
_journal_year 2019
_chemical_formula_sum 'C42 H37 F6 Fe N4 O3 P3 Pt S'
_chemical_formula_weight 1135.66
_chemical_name_systematic
'1,1'-bis (dipheny1phosphino)ferrocene 5-nitrofuryl-N-ethylthiosemicarbazonato platium(II) hexafluorophosphate''
_space_group_crystal_system monoclinic
_space_group_IT_number 14
_space_group_name_Hall '-P 2yn'
_space_group_name_H-M_alt 'P 1 21/n 1'
_symmetry_space_group_name_Hall '-P 2yn'
_symmetry_space_group_name_H-M 'P 1 21/n 1'
_atom_sites_solution_hydrogens geom
_atom_sites_solution_primary 'intrinsic phasing'
_atom_sites_solution_secondary difmap
_audit_creation_method SHELXL-2014/7
_audit_update_record
;
2019-01-15 deposited with the CCDC.    2019-04-15 downloaded from the CCDC.
;
_cell_angle_alpha 90
_cell_angle_beta 98.323(3)
_cell_angle_gamma 90
_cell_formula_units_Z 4
_cell_length_a 12.7827(3)
_cell_length_b 10.3154(3)
_cell_length_c 32.6199(8)
_cell_measurement_reflns_used 8833
_cell_measurement_temperature 297(2)
_cell_measurement_theta_max 29.5320
_cell_measurement_theta_min 3.7180
_cell_volume 4255.91(19)
_computing_cell_refinement
;
CrysAlisPro, Agilent Technologies,
Version 1.171.37.31 (release 14-01-2014 CrysAlis171 .NET)
(compiled Jan 14 2014,18:38:05)
;
_computing_data_collection
;
CrysAlisPro, Agilent Technologies,
Version 1.171.37.31 (release 14-01-2014 CrysAlis171 .NET)
(compiled Jan 14 2014,18:38:05)
;
_computing_data_reduction
;
CrysAlisPro, Agilent Technologies,
Version 1.171.37.31 (release 14-01-2014 CrysAlis171 .NET)
(compiled Jan 14 2014,18:38:05)
;
_computing_molecular_graphics 'ORTEP-3 (Farrugia, 1997)'
_computing_publication_material 'SHELXL-2014/7 (Sheldrick, 2014)'
_computing_structure_refinement 'SHELXL-2014/7 (Sheldrick, 2014)'
_computing_structure_solution 'SHELXT (Sheldrick, 2015)'
_diffrn_ambient_temperature 297(2)
_diffrn_detector 'CCD plate'
_diffrn_detector_area_resol_mean 16.0604
_diffrn_detector_type Eos
_diffrn_measured_fraction_theta_full 0.998
_diffrn_measured_fraction_theta_max 0.989
_diffrn_measurement_device 'four-circle diffractometer'
_diffrn_measurement_device_type 'Xcalibur, Eos, Gemini'
_diffrn_radiation_monochromator graphite
_diffrn_radiation_probe x-ray
_diffrn_radiation_type 'Mo K\a'
_diffrn_radiation_wavelength 0.71073
_diffrn_reflns_av_R_equivalents 0.0593
_diffrn_reflns_av_unetI/netI 0.0577
_diffrn_reflns_Laue_measured_fraction_full 0.998
_diffrn_reflns_Laue_measured_fraction_max 0.989
_diffrn_reflns_limit_h_max 16
_diffrn_reflns_limit_h_min -16
_diffrn_reflns_limit_k_max 9
_diffrn_reflns_limit_k_min -13
_diffrn_reflns_limit_l_max 41
_diffrn_reflns_limit_l_min -41
_diffrn_reflns_number 25067
_diffrn_reflns_point_group_measured_fraction_full 0.998
_diffrn_reflns_point_group_measured_fraction_max 0.989
_diffrn_reflns_theta_full 25.242
_diffrn_reflns_theta_max 26.998
_diffrn_reflns_theta_min 3.205
_diffrn_source 'Enhance (Mo) X-ray Source'
_exptl_absorpt_coefficient_mu 3.858
_exptl_absorpt_correction_T_max 1.00000
_exptl_absorpt_correction_T_min 0.72164
_exptl_absorpt_correction_type multi-scan
_exptl_absorpt_process_details
;
CrysAlisPro, Agilent Technologies,
Version 1.171.37.31 (release 14-01-2014 CrysAlis171 .NET)
(compiled Jan 14 2014,18:38:05)
Empirical absorption correction using spherical harmonics,
implemented in SCALE3 ABSPACK scaling algorithm.
;
_exptl_crystal_colour purple
_exptl_crystal_density_diffrn 1.772
_exptl_crystal_description fragment
_exptl_crystal_F_000 2240
_exptl_crystal_recrystallization_method 'Re-crystallisation from solvent: Dichloromethane-hexane'
_exptl_crystal_size_max 0.356
_exptl_crystal_size_mid 0.118
_exptl_crystal_size_min 0.062
_refine_diff_density_max 1.330
_refine_diff_density_min -1.537
_refine_diff_density_rms 0.139
_refine_ls_extinction_method none
_refine_ls_goodness_of_fit_ref 1.139
_refine_ls_hydrogen_treatment constr
_refine_ls_matrix_type full
_refine_ls_number_parameters 550
_refine_ls_number_reflns 9179
_refine_ls_number_restraints 0
_refine_ls_restrained_S_all 1.139
_refine_ls_R_factor_all 0.0537
_refine_ls_R_factor_gt 0.0423
_refine_ls_shift/su_max 0.001
_refine_ls_shift/su_mean 0.000
_refine_ls_structure_factor_coef Fsqd
_refine_ls_weighting_details 'w=1/[\s^2^(Fo^2^)+(0.0399P)^2^+2.9023P] where P=(Fo^2^+2Fc^2^)/3'
_refine_ls_weighting_scheme calc
_refine_ls_wR_factor_gt 0.0946
_refine_ls_wR_factor_ref 0.1000
_reflns_Friedel_coverage 0.000
_reflns_number_gt 7840
_reflns_number_total 9179
_reflns_threshold_expression 'I > 2\s(I)'
_cod_data_source_file c9dt01317b2.cif
_cod_data_source_block Pt(dppf)TE
_cod_depositor_comments 'Adding full bibliography for 7049704--7049707.cif.'
_cod_database_code 7049705
_shelx_shelxl_version_number 2014/7
_shelx_space_group_comment
;
The symmetry employed for this shelxl refinement is uniquely defined
by the following loop, which should always be used as a source of
symmetry information in preference to the above space-group names.
They are only intended as comments.
;
_shelx_estimated_absorpt_t_min 0.340
_shelx_estimated_absorpt_t_max 0.796

loop_
_space_group_symop_operation_xyz
'x, y, z'
'-x+1/2, y+1/2, -z+1/2'
'-x, -y, -z'
'x-1/2, -y-1/2, z-1/2'

loop_
_atom_site_label
_atom_site_type_symbol
_atom_site_fract_x
_atom_site_fract_y
_atom_site_fract_z
_atom_site_U_iso_or_equiv
_atom_site_adp_type
_atom_site_occupancy
_atom_site_site_symmetry_order
_atom_site_calc_flag
_atom_site_refinement_flags_posn
_atom_site_refinement_flags_adp
C1A C 0.8048(4) 0.4022(5) 0.34730(13) 0.0208(10) Uani 1 1 d . .
C1B C 0.8579(4) 0.5249(5) 0.35204(15) 0.0272(11) Uani 1 1 d . .
H1B H 0.8271 0.6044 0.3566 0.033 Uiso 1 1 calc R U
C1C C 0.9663(4) 0.5033(6) 0.34851(16) 0.0327(13) Uani 1 1 d . .
H1C H 1.0191 0.5661 0.3505 0.039 Uiso 1 1 calc R U
C1D C 0.9795(4) 0.3700(6) 0.34146(16) 0.0358(13) Uani 1 1 d . .
H1D H 1.0428 0.3297 0.3381 0.043 Uiso 1 1 calc R U
C1E C 0.8816(4) 0.3079(5) 0.34037(15) 0.0288(11) Uani 1 1 d . .
H1E H 0.8690 0.2199 0.3359 0.035 Uiso 1 1 calc R U
C1F C 0.8521(4) 0.4080(5) 0.44723(14) 0.0250(11) Uani 1 1 d . .
C1G C 0.8834(4) 0.2762(5) 0.44015(16) 0.0298(12) Uani 1 1 d . .
H1G H 0.8385 0.2049 0.4361 0.036 Uiso 1 1 calc R U
C1H C 0.9942(5) 0.2743(6) 0.44052(17) 0.0401(14) Uani 1 1 d . .
H1H H 1.0345 0.2015 0.4365 0.048 Uiso 1 1 calc R U
C1I C 1.0333(4) 0.4011(6) 0.44794(16) 0.0402(15) Uani 1 1 d . .
H1I H 1.1037 0.4261 0.4498 0.048 Uiso 1 1 calc R U
C1J C 0.9471(4) 0.4845(6) 0.45218(15) 0.0321(12) Uani 1 1 d . .
H1J H 0.9514 0.5732 0.4573 0.039 Uiso 1 1 calc R U
C2A C 0.5978(4) 0.5065(5) 0.32340(15) 0.0266(11) Uani 1 1 d . .
C2B C 0.5042(5) 0.5516(6) 0.33556(19) 0.0398(14) Uani 1 1 d . .
H2B H 0.4781 0.5125 0.3577 0.048 Uiso 1 1 calc R U
C2C C 0.4496(6) 0.6541(7) 0.3151(2) 0.0567(19) Uani 1 1 d . .
H2C H 0.3884 0.6853 0.3240 0.068 Uiso 1 1 calc R U
C2D C 0.4858(7) 0.7094(7) 0.2816(3) 0.065(2) Uani 1 1 d . .
H2D H 0.4478 0.7764 0.2673 0.079 Uiso 1 1 calc R U
C2E C 0.5780(7) 0.6664(7) 0.2689(2) 0.058(2) Uani 1 1 d . .
H2E H 0.6026 0.7049 0.2464 0.070 Uiso 1 1 calc R U
C2F C 0.6339(5) 0.5659(6) 0.28982(17) 0.0387(14) Uani 1 1 d . .
H2F H 0.6965 0.5377 0.2813 0.046 Uiso 1 1 calc R U
C2G C 0.6475(4) 0.2351(5) 0.31328(15) 0.0242(10) Uani 1 1 d . .
C2H C 0.6081(5) 0.2526(6) 0.27170(16) 0.0385(14) Uani 1 1 d . .
H2H H 0.5912 0.3353 0.2615 0.046 Uiso 1 1 calc R U
C2I C 0.5941(6) 0.1464(6) 0.24546(17) 0.0464(16) Uani 1 1 d . .
H2I H 0.5671 0.1580 0.2177 0.056 Uiso 1 1 calc R U
C2J C 0.6199(6) 0.0237(6) 0.26028(19) 0.0480(17) Uani 1 1 d . .
H2J H 0.6097 -0.0472 0.2425 0.058 Uiso 1 1 calc R U
C2K C 0.6610(5) 0.0058(6) 0.30156(19) 0.0443(15) Uani 1 1 d . .
H2K H 0.6797 -0.0770 0.3113 0.053 Uiso 1 1 calc R U
C2L C 0.6745(5) 0.1104(5) 0.32849(19) 0.0374(13) Uani 1 1 d . .
H2L H 0.7012 0.0981 0.3563 0.045 Uiso 1 1 calc R U
C3A C 0.6785(4) 0.6102(5) 0.43548(15) 0.0278(11) Uani 1 1 d . .
C3B C 0.7451(5) 0.7039(5) 0.42333(19) 0.0394(14) Uani 1 1 d . .
H3B H 0.8164 0.6859 0.4234 0.047 Uiso 1 1 calc R U
C3C C 0.7043(7) 0.8262(6) 0.4110(3) 0.060(2) Uani 1 1 d . .
H3C H 0.7489 0.8886 0.4023 0.072 Uiso 1 1 calc R U
C3D C 0.6005(6) 0.8551(7) 0.4114(2) 0.059(2) Uani 1 1 d . .
H3D H 0.5750 0.9370 0.4034 0.071 Uiso 1 1 calc R U
C3E C 0.5336(5) 0.7632(6) 0.42355(18) 0.0412(14) Uani 1 1 d . .
H3E H 0.4627 0.7824 0.4239 0.049 Uiso 1 1 calc R U
C3F C 0.5731(5) 0.6414(5) 0.43541(17) 0.0338(12) Uani 1 1 d . .
H3F H 0.5276 0.5792 0.4435 0.041 Uiso 1 1 calc R U
C3G C 0.7184(4) 0.4406(5) 0.50642(14) 0.0222(10) Uani 1 1 d . .
C3H C 0.6768(4) 0.5396(6) 0.52771(17) 0.0352(13) Uani 1 1 d . .
H3H H 0.6425 0.6092 0.5134 0.042 Uiso 1 1 calc R U
C3I C 0.6867(5) 0.5337(7) 0.57078(18) 0.0453(16) Uani 1 1 d . .
H3I H 0.6577 0.5996 0.5850 0.054 Uiso 1 1 calc R U
C3J C 0.7376(5) 0.4344(6) 0.59244(16) 0.0415(15) Uani 1 1 d . .
H3J H 0.7447 0.4333 0.6212 0.050 Uiso 1 1 calc R U
C3K C 0.7784(6) 0.3360(6) 0.57162(18) 0.0436(15) Uani 1 1 d . .
H3K H 0.8130 0.2673 0.5863 0.052 Uiso 1 1 calc R U
C3L C 0.7682(5) 0.3383(5) 0.52844(17) 0.0365(13) Uani 1 1 d . .
H3L H 0.7952 0.2704 0.5144 0.044 Uiso 1 1 calc R U
C4A C 0.4392(4) 0.1469(5) 0.44758(16) 0.0286(11) Uani 1 1 d . .
C4B C 0.4363(4) 0.1929(5) 0.34413(16) 0.0325(12) Uani 1 1 d . .
H4B H 0.4675 0.2477 0.3267 0.039 Uiso 1 1 calc R U
C4C C 0.3558(5) 0.1079(6) 0.32441(17) 0.0351(13) Uani 1 1 d . .
C4D C 0.2838(5) 0.0208(7) 0.3350(2) 0.0545(18) Uani 1 1 d . .
H4D H 0.2689 0.0040 0.3615 0.065 Uiso 1 1 calc R U
C4E C 0.2365(6) -0.0387(8) 0.2980(2) 0.063(2) Uani 1 1 d . .
H4E H 0.1845 -0.1025 0.2952 0.075 Uiso 1 1 calc R U
C4F C 0.2822(5) 0.0160(7) 0.2680(2) 0.0466(16) Uani 1 1 d . .
C4G C 0.2826(5) 0.0229(7) 0.4595(2) 0.0532(18) Uani 1 1 d . .
H4G1 H 0.2986 -0.0648 0.4517 0.064 Uiso 1 1 calc R U
H4G2 H 0.2456 0.0657 0.4351 0.064 Uiso 1 1 calc R U
C4H C 0.2117(6) 0.0177(8) 0.4922(2) 0.066(2) Uani 1 1 d . .
H4H1 H 0.1481 -0.0282 0.4817 0.098 Uiso 1 1 calc R U
H4H2 H 0.2473 -0.0263 0.5162 0.098 Uiso 1 1 calc R U
H4H3 H 0.1943 0.1043 0.4996 0.098 Uiso 1 1 calc R U
N4A N 0.3810(4) 0.0912(5) 0.47307(15) 0.0441(13) Uani 1 1 d . .
H4A H 0.4027 0.0957 0.4992 0.053 Uiso 1 1 calc R U
N4B N 0.4118(3) 0.1304(4) 0.40770(13) 0.0291(10) Uani 1 1 d . .
N4C N 0.4708(3) 0.2026(4) 0.38321(13) 0.0248(9) Uani 1 1 d . .
N4D N 0.2694(5) -0.0095(8) 0.2245(2) 0.0688(19) Uani 1 1 d . .
O4A O 0.3540(3) 0.1059(4) 0.28212(12) 0.0441(10) Uani 1 1 d . .
O4B O 0.2104(6) -0.0977(6) 0.21215(18) 0.100(2) Uani 1 1 d . .
O4C O 0.3142(5) 0.0634(9) 0.20308(17) 0.106(3) Uani 1 1 d . .
F1 F 0.9879(6) 0.0091(6) 0.3289(2) 0.138(3) Uani 1 1 d . .
F2 F 1.0641(4) -0.1788(4) 0.34666(18) 0.0890(17) Uani 1 1 d . .
F3 F 0.9779(5) -0.1866(5) 0.4010(2) 0.126(3) Uani 1 1 d . .
F4 F 0.9050(4) 0.0089(4) 0.38397(18) 0.0833(15) Uani 1 1 d . .
F5 F 1.0813(4) -0.0189(7) 0.3908(2) 0.135(3) Uani 1 1 d . .
F6 F 0.8874(5) -0.1584(6) 0.3417(3) 0.132(3) Uani 1 1 d . .
P2 P 0.66610(10) 0.36991(12) 0.34971(4) 0.0192(2) Uani 1 1 d . .
P3 P 0.71796(10) 0.44559(12) 0.45008(4) 0.0194(2) Uani 1 1 d . .
P4 P 0.98543(14) -0.08462(16) 0.36551(6) 0.0500(4) Uani 1 1 d . .
S S 0.54740(10) 0.23861(13) 0.47054(4) 0.0278(3) Uani 1 1 d . .
Fe Fe 0.92036(6) 0.39724(7) 0.39599(2) 0.02296(16) Uani 1 1 d . .
Pt Pt 0.60266(2) 0.31312(2) 0.41102(2) 0.01983(7) Uani 1 1 d . .

loop_
_atom_site_aniso_label
_atom_site_aniso_U_11
_atom_site_aniso_U_22
_atom_site_aniso_U_33
_atom_site_aniso_U_23
_atom_site_aniso_U_13
_atom_site_aniso_U_12
C1A 0.024(2) 0.027(2) 0.012(2) 0.0007(18) 0.0049(19) -0.003(2)
C1B 0.034(3) 0.026(3) 0.021(2) 0.003(2) 0.004(2) -0.002(2)
C1C 0.030(3) 0.044(3) 0.024(3) 0.014(2) 0.004(2) -0.013(3)
C1D 0.029(3) 0.056(4) 0.025(3) -0.001(3) 0.012(2) 0.004(3)
C1E 0.035(3) 0.030(3) 0.022(2) -0.005(2) 0.006(2) 0.000(2)
C1F 0.026(3) 0.036(3) 0.014(2) -0.001(2) 0.004(2) -0.004(2)
C1G 0.032(3) 0.032(3) 0.025(3) 0.011(2) 0.006(2) -0.001(2)
C1H 0.034(3) 0.054(4) 0.033(3) 0.015(3) 0.007(3) 0.018(3)
C1I 0.024(3) 0.072(4) 0.024(3) 0.003(3) -0.002(2) -0.006(3)
C1J 0.034(3) 0.045(3) 0.018(2) -0.004(2) 0.005(2) -0.013(3)
C2A 0.033(3) 0.025(3) 0.021(2) 0.002(2) 0.001(2) -0.003(2)
C2B 0.039(3) 0.039(3) 0.041(3) 0.002(3) 0.004(3) 0.004(3)
C2C 0.043(4) 0.051(4) 0.074(5) 0.008(4) 0.004(4) 0.022(3)
C2D 0.069(5) 0.053(4) 0.069(5) 0.022(4) -0.008(4) 0.018(4)
C2E 0.079(5) 0.048(4) 0.048(4) 0.022(3) 0.008(4) 0.003(4)
C2F 0.046(3) 0.038(3) 0.033(3) 0.011(3) 0.009(3) 0.003(3)
C2G 0.027(3) 0.024(2) 0.023(2) -0.004(2) 0.007(2) -0.004(2)
C2H 0.058(4) 0.037(3) 0.022(3) -0.006(2) 0.011(3) -0.001(3)
C2I 0.072(5) 0.053(4) 0.014(2) -0.010(3) 0.003(3) -0.006(4)
C2J 0.069(5) 0.043(4) 0.032(3) -0.021(3) 0.011(3) -0.010(3)
C2K 0.061(4) 0.028(3) 0.043(4) -0.005(3) 0.006(3) -0.003(3)
C2L 0.039(3) 0.034(3) 0.037(3) 0.002(2) -0.001(3) 0.000(3)
C3A 0.040(3) 0.024(3) 0.020(2) -0.003(2) 0.007(2) 0.001(2)
C3B 0.050(4) 0.028(3) 0.045(3) 0.001(2) 0.025(3) 0.001(3)
C3C 0.083(6) 0.030(3) 0.077(5) 0.010(3) 0.043(5) 0.001(4)
C3D 0.087(6) 0.038(3) 0.058(5) 0.013(3) 0.031(4) 0.021(4)
C3E 0.041(3) 0.046(3) 0.036(3) 0.004(3) 0.003(3) 0.016(3)
C3F 0.036(3) 0.032(3) 0.033(3) -0.002(2) 0.005(3) -0.004(3)
C3G 0.022(2) 0.031(3) 0.014(2) 0.001(2) 0.0023(19) -0.007(2)
C3H 0.033(3) 0.045(3) 0.027(3) -0.002(2) 0.005(2) 0.012(3)
C3I 0.046(4) 0.062(4) 0.030(3) -0.009(3) 0.014(3) 0.010(3)
C3J 0.045(3) 0.064(4) 0.015(2) 0.004(3) 0.004(2) -0.003(3)
C3K 0.060(4) 0.041(3) 0.028(3) 0.016(3) 0.001(3) -0.002(3)
C3L 0.051(4) 0.030(3) 0.030(3) -0.004(2) 0.007(3) -0.002(3)
C4A 0.031(3) 0.031(3) 0.025(3) 0.002(2) 0.005(2) -0.007(2)
C4B 0.028(3) 0.046(3) 0.024(3) 0.000(2) 0.004(2) -0.007(2)
C4C 0.034(3) 0.045(3) 0.026(3) -0.007(2) 0.005(2) -0.007(3)
C4D 0.049(4) 0.070(5) 0.043(4) -0.009(3) 0.004(3) -0.034(4)
C4E 0.061(5) 0.072(5) 0.051(4) -0.015(4) -0.007(4) -0.034(4)
C4F 0.039(3) 0.061(4) 0.036(3) -0.009(3) -0.007(3) -0.006(3)
C4G 0.051(4) 0.071(5) 0.038(3) -0.003(3) 0.012(3) -0.034(4)
C4H 0.052(4) 0.077(5) 0.072(5) -0.005(4) 0.023(4) -0.023(4)
N4A 0.051(3) 0.057(3) 0.025(2) 0.003(2) 0.008(2) -0.030(3)
N4B 0.032(2) 0.031(2) 0.025(2) 0.0006(19) 0.006(2) -0.011(2)
N4C 0.022(2) 0.026(2) 0.026(2) 0.0020(17) 0.0028(18) -0.0062(18)
N4D 0.060(4) 0.101(5) 0.041(4) -0.031(4) -0.009(3) -0.001(4)
O4A 0.035(2) 0.067(3) 0.030(2) -0.008(2) 0.0014(19) -0.008(2)
O4B 0.129(6) 0.095(5) 0.061(4) -0.035(3) -0.030(4) -0.022(4)
O4C 0.090(5) 0.197(8) 0.032(3) -0.025(4) 0.007(3) -0.033(5)
F1 0.179(7) 0.111(4) 0.140(6) 0.075(4) 0.081(5) 0.070(5)
F2 0.091(4) 0.065(3) 0.121(5) 0.009(3) 0.048(4) 0.024(3)
F3 0.115(5) 0.107(4) 0.172(7) 0.070(4) 0.079(5) 0.047(4)
F4 0.068(3) 0.048(2) 0.139(5) -0.011(3) 0.032(3) 0.005(2)
F5 0.064(3) 0.160(6) 0.177(7) -0.086(5) 0.003(4) -0.029(4)
F6 0.084(4) 0.110(4) 0.193(7) -0.067(5) -0.007(5) -0.013(4)
P2 0.0232(6) 0.0215(6) 0.0125(5) -0.0004(5) 0.0013(5) -0.0038(5)
P3 0.0237(6) 0.0209(6) 0.0139(5) -0.0005(5) 0.0036(5) -0.0041(5)
P4 0.0415(9) 0.0359(9) 0.0718(13) -0.0003(8) 0.0056(9) 0.0011(8)
S 0.0286(6) 0.0385(7) 0.0164(6) 0.0021(5) 0.0030(5) -0.0133(6)
Fe 0.0235(4) 0.0275(4) 0.0182(3) 0.0009(3) 0.0042(3) -0.0023(3)
Pt 0.02180(10) 0.02228(11) 0.01539(10) -0.00005(7) 0.00263(7) -0.00460(8)

loop_
_atom_type_symbol
_atom_type_description
_atom_type_scat_dispersion_real
_atom_type_scat_dispersion_imag
_atom_type_scat_source
C C 0.0033 0.0016 'International Tables Vol C Tables 4.2.6.8 and 6.1.1.4'
H H 0.0000 0.0000 'International Tables Vol C Tables 4.2.6.8 and 6.1.1.4'
N N 0.0061 0.0033 'International Tables Vol C Tables 4.2.6.8 and 6.1.1.4'
O O 0.0106 0.0060 'International Tables Vol C Tables 4.2.6.8 and 6.1.1.4'
F F 0.0171 0.0103 'International Tables Vol C Tables 4.2.6.8 and 6.1.1.4'
P P 0.1023 0.0942 'International Tables Vol C Tables 4.2.6.8 and 6.1.1.4'
S S 0.1246 0.1234 'International Tables Vol C Tables 4.2.6.8 and 6.1.1.4'
Fe Fe 0.3463 0.8444 'International Tables Vol C Tables 4.2.6.8 and 6.1.1.4'
Pt Pt -1.7033 8.3905 'International Tables Vol C Tables 4.2.6.8 and 6.1.1.4'

loop_
_geom_angle_atom_site_label_1
_geom_angle_atom_site_label_2
_geom_angle_atom_site_label_3
_geom_angle
C1E C1A C1B 107.1(4)
C1E C1A P2 125.6(4)
C1B C1A P2 127.3(4)
C1E C1A Fe 70.3(3)
C1B C1A Fe 69.8(3)
P2 C1A Fe 124.9(2)
C1C C1B C1A 107.6(5)
C1C C1B Fe 70.5(3)
C1A C1B Fe 68.5(3)
C1D C1C C1B 107.9(5)
C1D C1C Fe 69.9(3)
C1B C1C Fe 68.5(3)
C1E C1D C1C 108.8(5)
C1E C1D Fe 69.2(3)
C1C C1D Fe 69.9(3)
C1D C1E C1A 108.5(5)
C1D C1E Fe 70.7(3)
C1A C1E Fe 68.4(3)
C1J C1F C1G 106.6(5)
C1J C1F P3 133.0(4)
C1G C1F P3 120.4(4)
C1J C1F Fe 70.1(3)
C1G C1F Fe 69.5(3)
P3 C1F Fe 126.8(3)
C1H C1G C1F 108.2(5)
C1H C1G Fe 71.1(3)
C1F C1G Fe 68.3(3)
C1I C1H C1G 108.5(5)
C1I C1H Fe 70.3(3)
C1G C1H Fe 68.2(3)
C1H C1I C1J 108.6(5)
C1H C1I Fe 69.7(3)
C1J C1I Fe 68.4(3)
C1I C1J C1F 108.1(5)
C1I C1J Fe 71.0(3)
C1F C1J Fe 68.0(3)
C2F C2A C2B 118.2(5)
C2F C2A P2 121.7(4)
C2B C2A P2 120.1(4)
C2C C2B C2A 120.7(6)
C2D C2C C2B 119.9(7)
C2C C2D C2E 120.4(7)
C2D C2E C2F 119.9(6)
C2E C2F C2A 120.8(6)
C2H C2G C2L 120.0(5)
C2H C2G P2 122.2(4)
C2L C2G P2 117.8(4)
C2I C2H C2G 119.8(6)
C2J C2I C2H 120.4(6)
C2I C2J C2K 120.1(5)
C2J C2K C2L 120.4(6)
C2K C2L C2G 119.2(5)
C3B C3A C3F 118.4(5)
C3B C3A P3 124.7(4)
C3F C3A P3 116.8(4)
C3A C3B C3C 119.5(6)
C3D C3C C3B 121.1(6)
C3C C3D C3E 120.0(6)
C3D C3E C3F 119.3(6)
C3A C3F C3E 121.7(5)
C3L C3G C3H 119.0(5)
C3L C3G P3 118.5(4)
C3H C3G P3 122.4(4)
C3G C3H C3I 119.2(5)
C3J C3I C3H 121.7(5)
C3I C3J C3K 119.4(5)
C3J C3K C3L 120.2(6)
C3G C3L C3K 120.4(5)
N4B C4A N4A 118.3(5)
N4B C4A S 125.1(4)
N4A C4A S 116.5(4)
N4C C4B C4C 127.7(5)
C4D C4C O4A 109.2(5)
C4D C4C C4B 139.1(5)
O4A C4C C4B 111.5(5)
C4C C4D C4E 107.0(6)
C4F C4E C4D 105.3(6)
C4E C4F O4A 113.0(6)
C4E C4F N4D 130.6(7)
O4A C4F N4D 116.3(6)
N4A C4G C4H 112.7(5)
C4A N4A C4G 124.0(5)
C4A N4B N4C 114.4(4)
C4B N4C N4B 112.9(4)
C4B N4C Pt 126.8(3)
N4B N4C Pt 120.3(3)
O4B N4D O4C 126.3(7)
O4B N4D C4F 116.3(7)
O4C N4D C4F 117.2(7)
C4F O4A C4C 105.5(5)
C2A P2 C1A 104.1(2)
C2A P2 C2G 106.1(2)
C1A P2 C2G 98.5(2)
C2A P2 Pt 113.44(17)
C1A P2 Pt 122.97(15)
C2G P2 Pt 109.75(16)
C1F P3 C3A 115.2(2)
C1F P3 C3G 100.6(2)
C3A P3 C3G 104.4(2)
C1F P3 Pt 113.23(17)
C3A P3 Pt 106.46(18)
C3G P3 Pt 116.98(16)
F5 P4 F1 92.0(5)
F5 P4 F6 176.5(5)
F1 P4 F6 91.5(5)
F5 P4 F3 91.6(5)
F1 P4 F3 176.2(5)
F6 P4 F3 84.9(4)
F5 P4 F2 88.7(3)
F1 P4 F2 89.9(3)
F6 P4 F2 91.0(3)
F3 P4 F2 89.2(3)
F5 P4 F4 92.2(3)
F1 P4 F4 90.0(3)
F6 P4 F4 88.1(3)
F3 P4 F4 90.9(3)
F2 P4 F4 179.1(3)
C4A S Pt 98.06(17)
C1F Fe C1A 107.5(2)
C1F Fe C1G 42.2(2)
C1A Fe C1G 111.1(2)
C1F Fe C1B 112.4(2)
C1A Fe C1B 41.7(2)
C1G Fe C1B 143.2(2)
C1F Fe C1J 41.9(2)
C1A Fe C1J 135.5(2)
C1G Fe C1J 69.8(2)
C1B Fe C1J 110.4(2)
C1F Fe C1E 133.9(2)
C1A Fe C1E 41.3(2)
C1G Fe C1E 107.8(2)
C1B Fe C1E 69.1(2)
C1J Fe C1E 175.5(2)
C1F Fe C1C 144.1(2)
C1A Fe C1C 69.3(2)
C1G Fe C1C 173.6(2)
C1B Fe C1C 41.0(2)
C1J Fe C1C 114.6(2)
C1E Fe C1C 68.1(2)
C1F Fe C1D 173.8(2)
C1A Fe C1D 68.8(2)
C1G Fe C1D 133.6(2)
C1B Fe C1D 68.4(2)
C1J Fe C1D 144.1(2)
C1E Fe C1D 40.2(2)
C1C Fe C1D 40.2(2)
C1F Fe C1H 69.8(2)
C1A Fe C1H 141.8(2)
C1G Fe C1H 40.7(2)
C1B Fe C1H 175.8(2)
C1J Fe C1H 68.6(2)
C1E Fe C1H 112.3(2)
C1C Fe C1H 135.3(2)
C1D Fe C1H 109.8(2)
C1F Fe C1I 69.5(2)
C1A Fe C1I 176.1(2)
C1G Fe C1I 68.5(2)
C1B Fe C1I 136.7(2)
C1J Fe C1I 40.6(2)
C1E Fe C1I 142.6(2)
C1C Fe C1I 111.6(2)
C1D Fe C1I 114.4(2)
C1H Fe C1I 40.1(3)
N4C Pt P3 167.33(11)
N4C Pt S 81.91(11)
P3 Pt S 88.91(4)
N4C Pt P2 96.94(11)
P3 Pt P2 92.99(4)
S Pt P2 174.61(5)

loop_
_geom_bond_atom_site_label_1
_geom_bond_atom_site_label_2
_geom_bond_distance
C1A C1E 1.423(7)
C1A C1B 1.434(7)
C1A P2 1.817(5)
C1A Fe 2.007(5)
C1B C1C 1.426(7)
C1B Fe 2.024(5)
C1C C1D 1.408(8)
C1C Fe 2.050(5)
C1D C1E 1.401(8)
C1D Fe 2.050(5)
C1E Fe 2.031(5)
C1F C1J 1.438(7)
C1F C1G 1.446(7)
C1F P3 1.773(5)
C1F Fe 1.998(5)
C1G C1H 1.415(8)
C1G Fe 2.014(5)
C1H C1I 1.409(9)
C1H Fe 2.053(6)
C1I C1J 1.420(8)
C1I Fe 2.061(6)
C1J Fe 2.026(5)
C2A C2F 1.391(7)
C2A C2B 1.394(8)
C2A P2 1.807(5)
C2B C2C 1.384(9)
C2C C2D 1.371(11)
C2D C2E 1.377(11)
C2E C2F 1.381(9)
C2G C2H 1.388(7)
C2G C2L 1.404(7)
C2G P2 1.822(5)
C2H C2I 1.386(8)
C2I C2J 1.377(9)
C2J C2K 1.385(9)
C2K C2L 1.387(8)
C3A C3B 1.384(7)
C3A C3F 1.385(8)
C3A P3 1.815(5)
C3B C3C 1.402(9)
C3C C3D 1.361(10)
C3D C3E 1.373(10)
C3E C3F 1.388(8)
C3G C3L 1.379(7)
C3G C3H 1.384(7)
C3G P3 1.837(5)
C3H C3I 1.394(8)
C3I C3J 1.356(9)
C3J C3K 1.366(9)
C3K C3L 1.396(8)
C4A N4B 1.308(6)
C4A N4A 1.324(6)
C4A S 1.752(5)
C4B N4C 1.291(7)
C4B C4C 1.432(8)
C4C C4D 1.366(8)
C4C O4A 1.376(6)
C4D C4E 1.409(9)
C4E C4F 1.336(9)
C4F O4A 1.339(7)
C4F N4D 1.430(8)
C4G N4A 1.454(7)
C4G C4H 1.497(9)
N4B N4C 1.392(5)
N4C Pt 2.126(4)
N4D O4B 1.213(8)
N4D O4C 1.224(9)
F1 P4 1.541(5)
F2 P4 1.585(5)
F3 P4 1.578(6)
F4 P4 1.590(4)
F5 P4 1.533(6)
F6 P4 1.571(6)
P2 Pt 2.3390(11)
P3 Pt 2.2625(12)
S Pt 2.2925(12)
